data_2234069
loop_
_publ_author_name
'Tsai, Hsing-Yang'
'Chang, Ming-Jen'
'Fang, Tzu-Chien'
'Luo, Ming-Hui'
'Chen, Kew-Yu'

_publ_section_title
;
 3-{[(4<i>Z</i>)-1,2-Dimethyl-5-oxoimidazol-4-ylidene]methyl}-4-hydroxybenzonitrile
;
_journal_coeditor_code ZL2452
_journal_issue 3
_journal_name_full 'Acta Crystallographica Section E'
_journal_page_first o867
_journal_page_last o868
_journal_paper_doi 10.1107/S1600536812007532
_journal_volume 68
_journal_year 2012
_chemical_formula_iupac 'C13 H11 N3 O2'
_chemical_formula_moiety 'C13 H11 N3 O2'
_chemical_formula_sum 'C13 H11 N3 O2'
_chemical_formula_weight 241.25
_chemical_name_systematic
;
3-{[(4<i>Z</i>)-1,2-Dimethyl-5-oxoimidazol-4-ylidene]methyl}-
4-hydroxybenzonitrile
;
_space_group_IT_number 15
_symmetry_cell_setting monoclinic
_symmetry_space_group_name_Hall '-C 2yc'
_symmetry_space_group_name_H-M 'C 1 2/c 1'
_atom_sites_solution_hydrogens geom
_atom_sites_solution_primary direct
_atom_sites_solution_secondary difmap
_audit_creation_method SHELXL97
_cell_angle_alpha 90.00
_cell_angle_beta 115.488(5)
_cell_angle_gamma 90.00
_cell_formula_units_Z 8
_cell_length_a 24.9655(10)
_cell_length_b 3.83490(10)
_cell_length_c 26.7584(10)
_cell_measurement_reflns_used 3648
_cell_measurement_temperature 150.00(10)
_cell_measurement_theta_max 26.9
_cell_measurement_theta_min 3.07
_cell_volume 2312.52(17)
_computing_cell_refinement 'SAINT (Bruker, 2001)'
_computing_data_collection 'SMART (Bruker, 2001)'
_computing_data_reduction 'SAINT (Bruker, 2001)'
_computing_molecular_graphics 'ORTEP-3 for Windows (Farrugia, 1997)'
_computing_publication_material 'WinGX (Farrugia, 1999)'
_computing_structure_refinement 'SHELXL97 (Sheldrick, 2008)'
_computing_structure_solution 'SHELXS97 (Sheldrick, 2008)'
_diffrn_ambient_temperature 150.00(10)
_diffrn_measured_fraction_theta_full 1.000
_diffrn_measured_fraction_theta_max 1.000
_diffrn_measurement_device_type 'Bruker SMART CCD'
_diffrn_measurement_method '\f and \w'
_diffrn_radiation_monochromator graphite
_diffrn_radiation_source 'fine-focus sealed tube'
_diffrn_radiation_type MoK\a
_diffrn_radiation_wavelength 0.71073
_diffrn_reflns_av_R_equivalents 0.0671
_diffrn_reflns_av_sigmaI/netI 0.0494
_diffrn_reflns_limit_h_max 28
_diffrn_reflns_limit_h_min -28
_diffrn_reflns_limit_k_max 4
_diffrn_reflns_limit_k_min -4
_diffrn_reflns_limit_l_max 31
_diffrn_reflns_limit_l_min -31
_diffrn_reflns_number 15085
_diffrn_reflns_theta_full 25.03
_diffrn_reflns_theta_max 25.03
_diffrn_reflns_theta_min 1.69
_exptl_absorpt_coefficient_mu 0.097
_exptl_absorpt_correction_T_max 0.9993
_exptl_absorpt_correction_T_min 0.8105
_exptl_absorpt_correction_type multi-scan
_exptl_absorpt_process_details '(SADABS; Bruker, 2001)'
_exptl_crystal_colour colourless
_exptl_crystal_density_diffrn 1.386
_exptl_crystal_density_method 'not measured'
_exptl_crystal_description prism
_exptl_crystal_F_000 1008
_exptl_crystal_size_max 0.24
_exptl_crystal_size_mid 0.2
_exptl_crystal_size_min 0.15
_refine_diff_density_max 0.250
_refine_diff_density_min -0.293
_refine_ls_goodness_of_fit_ref 0.938
_refine_ls_hydrogen_treatment constr
_refine_ls_matrix_type full
_refine_ls_number_parameters 166
_refine_ls_number_reflns 2048
_refine_ls_number_restraints 0
_refine_ls_restrained_S_all 0.938
_refine_ls_R_factor_all 0.0605
_refine_ls_R_factor_gt 0.0418
_refine_ls_shift/su_max 0.001
_refine_ls_shift/su_mean 0.000
_refine_ls_structure_factor_coef Fsqd
_refine_ls_weighting_details 'calc w = 1/[\s^2^(Fo^2^)+(0.0695P)^2^+0.0000P] where P=(Fo^2^+2Fc^2^)/3'
_refine_ls_weighting_scheme calc
_refine_ls_wR_factor_gt 0.1083
_refine_ls_wR_factor_ref 0.1121
_reflns_number_gt 1364
_reflns_number_total 2048
_reflns_threshold_expression I>2\s(I)
_cod_data_source_file zl2452.cif
_cod_data_source_block I
_cod_original_sg_symbol_H-M 'C 2/c'
_cod_database_code 2234069
_cod_database_fobs_code 2234069

loop_
_symmetry_equiv_pos_as_xyz
'x, y, z'
'-x, y, -z+1/2'
'x+1/2, y+1/2, z'
'-x+1/2, y+1/2, -z+1/2'
'-x, -y, -z'
'x, -y, z-1/2'
'-x+1/2, -y+1/2, -z'
'x+1/2, -y+1/2, z-1/2'

loop_
_atom_site_type_symbol
_atom_site_label
_atom_site_fract_x
_atom_site_fract_y
_atom_site_fract_z
_atom_site_U_iso_or_equiv
_atom_site_adp_type
_atom_site_calc_flag
_atom_site_refinement_flags
_atom_site_occupancy
_atom_site_symmetry_multiplicity
O O1 0.41612(5) 0.5235(4) 0.49910(5) 0.0339(4) Uani d . 1 1
O O2 0.56473(6) 0.0638(3) 0.71292(5) 0.0339(4) Uani d . 1 1
H H2 0.5299 0.0855 0.6907 0.051 Uiso calc R 1 1
N N1 0.38975(6) 0.5881(4) 0.57176(6) 0.0246(4) Uani d . 1 1
N N2 0.46849(6) 0.3562(4) 0.64190(6) 0.0251(4) Uani d . 1 1
N N3 0.74916(8) -0.3544(5) 0.59904(8) 0.0484(6) Uani d . 1 1
C C1 0.41673(8) 0.5046(5) 0.62728(8) 0.0245(5) Uani d . 1 1
C C2 0.42684(8) 0.4890(5) 0.54770(8) 0.0235(5) Uani d . 1 1
C C3 0.47832(7) 0.3369(5) 0.59435(7) 0.0221(4) Uani d . 1 1
C C4 0.33058(8) 0.7365(5) 0.54035(8) 0.0331(5) Uani d . 1 1
H H4A 0.3244 0.9241 0.5610 0.050 Uiso calc R 1 1
H H4B 0.3012 0.5594 0.5339 0.050 Uiso calc R 1 1
H H4C 0.3274 0.8233 0.5055 0.050 Uiso calc R 1 1
C C5 0.38931(9) 0.5833(5) 0.66510(8) 0.0347(5) Uani d . 1 1
H H5A 0.3499 0.4879 0.6503 0.052 Uiso calc R 1 1
H H5B 0.3874 0.8314 0.6689 0.052 Uiso calc R 1 1
H H5C 0.4127 0.4818 0.7007 0.052 Uiso calc R 1 1
C C6 0.52658(8) 0.2123(5) 0.58951(7) 0.0231(5) Uani d . 1 1
H H6 0.5242 0.2299 0.5539 0.028 Uiso calc R 1 1
C C7 0.58150(7) 0.0561(4) 0.62927(7) 0.0212(5) Uani d . 1 1
C C8 0.59742(8) -0.0138(5) 0.68578(8) 0.0247(5) Uani d . 1 1
C C9 0.65172(8) -0.1766(5) 0.71763(8) 0.0291(5) Uani d . 1 1
H H9 0.6619 -0.2264 0.7546 0.035 Uiso calc R 1 1
C C10 0.69024(8) -0.2644(5) 0.69540(8) 0.0277(5) Uani d . 1 1
H H10 0.7262 -0.3715 0.7173 0.033 Uiso calc R 1 1
C C11 0.67552(8) -0.1933(5) 0.64034(8) 0.0251(5) Uani d . 1 1
C C12 0.62173(8) -0.0365(5) 0.60796(8) 0.0241(5) Uani d . 1 1
H H12 0.6121 0.0087 0.5709 0.029 Uiso calc R 1 1
C C13 0.71618(8) -0.2836(5) 0.61677(8) 0.0323(5) Uani d . 1 1

loop_
_atom_site_aniso_label
_atom_site_aniso_U_11
_atom_site_aniso_U_22
_atom_site_aniso_U_33
_atom_site_aniso_U_12
_atom_site_aniso_U_13
_atom_site_aniso_U_23
O1 0.0263(8) 0.0464(9) 0.0299(9) 0.0084(6) 0.0128(6) 0.0040(7)
O2 0.0225(7) 0.0537(10) 0.0266(8) 0.0042(6) 0.0116(6) 0.0030(7)
N1 0.0157(8) 0.0296(10) 0.0305(9) 0.0027(7) 0.0119(7) -0.0007(8)
N2 0.0192(9) 0.0305(10) 0.0287(9) -0.0006(7) 0.0132(7) -0.0024(8)
N3 0.0312(11) 0.0575(14) 0.0624(14) 0.0070(9) 0.0257(10) -0.0083(11)
C1 0.0210(11) 0.0246(11) 0.0303(11) -0.0034(9) 0.0133(9) -0.0035(9)
C2 0.0198(10) 0.0266(11) 0.0261(12) -0.0005(8) 0.0118(9) -0.0009(9)
C3 0.0189(10) 0.0239(11) 0.0259(10) -0.0016(8) 0.0118(8) -0.0012(8)
C4 0.0192(10) 0.0351(12) 0.0439(13) 0.0077(9) 0.0124(10) 0.0028(10)
C5 0.0338(12) 0.0395(13) 0.0385(13) 0.0029(10) 0.0230(11) -0.0006(10)
C6 0.0205(10) 0.0249(11) 0.0249(10) -0.0020(8) 0.0108(8) -0.0015(9)
C7 0.0172(10) 0.0187(10) 0.0279(11) -0.0028(8) 0.0099(9) -0.0025(8)
C8 0.0185(10) 0.0256(11) 0.0314(12) -0.0036(8) 0.0119(9) -0.0027(9)
C9 0.0248(11) 0.0308(12) 0.0273(11) -0.0016(9) 0.0070(9) 0.0026(9)
C10 0.0181(10) 0.0244(11) 0.0363(12) 0.0012(8) 0.0075(9) 0.0005(9)
C11 0.0180(10) 0.0211(10) 0.0368(12) 0.0005(8) 0.0124(9) -0.0039(9)
C12 0.0206(10) 0.0245(11) 0.0281(11) 0.0003(8) 0.0115(9) -0.0008(9)
C13 0.0209(11) 0.0307(12) 0.0425(13) 0.0032(9) 0.0109(10) -0.0009(10)

loop_
_atom_type_symbol
_atom_type_description
_atom_type_scat_dispersion_real
_atom_type_scat_dispersion_imag
_atom_type_scat_source
O O 0.0106 0.0060 'International Tables Vol C Tables 4.2.6.8 and 6.1.1.4'
N N 0.0061 0.0033 'International Tables Vol C Tables 4.2.6.8 and 6.1.1.4'
C C 0.0033 0.0016 'International Tables Vol C Tables 4.2.6.8 and 6.1.1.4'
H H 0.0000 0.0000 'International Tables Vol C Tables 4.2.6.8 and 6.1.1.4'

loop_
_geom_angle_atom_site_label_1
_geom_angle_atom_site_label_2
_geom_angle_atom_site_label_3
_geom_angle
C8 O2 H2 109.5
C1 N1 C2 108.77(15)
C1 N1 C4 127.81(15)
C2 N1 C4 123.33(15)
C1 N2 C3 106.78(15)
N2 C1 N1 112.63(16)
N2 C1 C5 125.00(17)
N1 C1 C5 122.36(16)
O1 C2 N1 125.56(17)
O1 C2 C3 131.25(17)
N1 C2 C3 103.19(15)
C6 C3 N2 128.19(17)
C6 C3 C2 123.15(17)
N2 C3 C2 108.63(14)
N1 C4 H4A 109.5
N1 C4 H4B 109.5
H4A C4 H4B 109.5
N1 C4 H4C 109.5
H4A C4 H4C 109.5
H4B C4 H4C 109.5
C1 C5 H5A 109.5
C1 C5 H5B 109.5
H5A C5 H5B 109.5
C1 C5 H5C 109.5
H5A C5 H5C 109.5
H5B C5 H5C 109.5
C3 C6 C7 132.33(17)
C3 C6 H6 113.8
C7 C6 H6 113.8
C12 C7 C8 117.87(17)
C12 C7 C6 115.02(16)
C8 C7 C6 127.10(16)
O2 C8 C9 115.19(17)
O2 C8 C7 125.55(17)
C9 C8 C7 119.26(17)
C10 C9 C8 121.40(18)
C10 C9 H9 119.3
C8 C9 H9 119.3
C9 C10 C11 119.90(17)
C9 C10 H10 120.1
C11 C10 H10 120.1
C10 C11 C12 119.61(17)
C10 C11 C13 120.11(17)
C12 C11 C13 120.28(18)
C11 C12 C7 121.95(18)
C11 C12 H12 119.0
C7 C12 H12 119.0
N3 C13 C11 178.8(2)

loop_
_geom_bond_atom_site_label_1
_geom_bond_atom_site_label_2
_geom_bond_distance
O1 C2 1.217(2)
O2 C8 1.339(2)
O2 H2 0.8200
N1 C1 1.379(2)
N1 C2 1.389(2)
N1 C4 1.464(2)
N2 C1 1.308(2)
N2 C3 1.398(2)
N3 C13 1.146(2)
C1 C5 1.476(2)
C2 C3 1.473(2)
C3 C6 1.353(2)
C4 H4A 0.9600
C4 H4B 0.9600
C4 H4C 0.9600
C5 H5A 0.9600
C5 H5B 0.9600
C5 H5C 0.9600
C6 C7 1.454(2)
C6 H6 0.9300
C7 C12 1.397(2)
C7 C8 1.414(2)
C8 C9 1.400(3)
C9 C10 1.373(2)
C9 H9 0.9300
C10 C11 1.383(3)
C10 H10 0.9300
C11 C12 1.384(3)
C11 C13 1.449(3)
C12 H12 0.9300

loop_
_geom_hbond_atom_site_label_D
_geom_hbond_atom_site_label_H
_geom_hbond_atom_site_label_A
_geom_hbond_site_symmetry_A
_geom_hbond_distance_DH
_geom_hbond_distance_HA
_geom_hbond_distance_DA
_geom_hbond_angle_DHA
O2 H2 N2 1_555 0.82 1.85 2.591(2) 150
C12 H12 O1 5_666 0.93 2.47 3.262(2) 143
C5 H5C O2 2_656 0.96 2.67 3.566(3) 156
C4 H4A N3 3_465 0.96 2.63 3.436(3) 142
C5 H5A N3 3_455 0.96 2.64 3.586(3) 169

loop_
_cod_related_entry_id
_cod_related_entry_database
_cod_related_entry_code
1 ChemSpider 30657560
